data_7718146
loop_
_publ_author_name
'Topi&#x107;, Edi'
'Sarjanovi&#x107;, Josipa'
'Musija, Danijela'
'Mandari&#x107;, Mirna'
'Cocut, Andrea'
'Hrenar, Tomica'
'Agustin, Dominique'
'Pisk, Jana'
'Vrdoljak, Vi&#x161;nja'

_publ_section_title
;
 Influence of ancillary ligands on the formation and functionality of
 oxovanadium(V) metallosupramolecular assemblies: advanced computational
 and catalytic analyses.
;
_journal_issue 13
_journal_name_full 'Dalton transactions (Cambridge, England : 2003)'
_journal_page_first 5532
_journal_page_last 5545
_journal_paper_doi 10.1039/d5dt00105f
_journal_volume 54
_journal_year 2025
_chemical_formula_moiety 'C18 H20 N3 O5 V'
_chemical_formula_sum 'C18 H20 N3 O5 V'
_chemical_formula_weight 409.31
_chemical_name_systematic butoxo-oxo-(N'-(3-methoxy-2-oxo-benzylidene)isonicotinoylhydrazonato)vanadium(v)
_space_group_crystal_system orthorhombic
_space_group_IT_number 29
_space_group_name_Hall 'P 2c -2ac'
_space_group_name_H-M_alt 'P c a 21'
_atom_sites_solution_hydrogens geom
_audit_creation_date 2025-02-19
_audit_creation_method
;
Olex2 1.5
(compiled 2024.02.16 svn.r378c4104 for OlexSys, GUI svn.r6928)
;
_audit_update_record
;
2025-02-19 deposited with the CCDC.	2025-02-26 downloaded from the CCDC.
;
_cell_angle_alpha 90
_cell_angle_beta 90
_cell_angle_gamma 90
_cell_formula_units_Z 4
_cell_length_a 11.7033(9)
_cell_length_b 15.0094(10)
_cell_length_c 10.7908(8)
_cell_measurement_reflns_used 3542
_cell_measurement_temperature 169.99(10)
_cell_measurement_theta_max 75.7710
_cell_measurement_theta_min 2.9270
_cell_volume 1895.5(2)
_computing_cell_refinement 'CrysAlisPro 1.171.41.92a (Rigaku OD, 2020)'
_computing_data_collection 'CrysAlisPro 1.171.41.92a (Rigaku OD, 2020)'
_computing_data_reduction 'CrysAlisPro 1.171.41.92a (Rigaku OD, 2020)'
_computing_molecular_graphics 'Olex2 1.5 (Dolomanov et al., 2009)'
_computing_publication_material 'Olex2 1.5 (Dolomanov et al., 2009)'
_computing_structure_refinement 'SHELXL 2019/3 (Sheldrick, 2015)'
_computing_structure_solution 'SHELXT 2018/2 (Sheldrick, 2018)'
_diffrn_ambient_temperature 170.15
_diffrn_detector_area_resol_mean 10.0000
_diffrn_detector_type HyPix
_diffrn_measured_fraction_theta_full 0.998
_diffrn_measured_fraction_theta_max 0.962
_diffrn_measurement_details
;
List of Runs (angles in degrees, time in seconds):

  # Type    Start    End  Width  t~exp~   \w     \q     \k     \f   Frames
#--------------------------------------------------------------------------
  1  \w    -32.00  21.00   0.50    1.50    --  -47.03  78.00 105.00  106
  2  \w     -7.00  35.00   0.50    1.50    --   47.03 -78.00 -19.00   84
  3  \w    -71.00 -45.00   0.50    4.00    --  -86.25  78.00 105.00   52
  4  \w     39.00  79.00   0.50    4.00    --  106.40 -78.00 -19.00   80
  5  \w    115.00 141.00   0.50    4.00    --  106.40  78.00 105.00   52
  6  \w   -102.00 -77.00   0.50    1.50    --  -47.03-125.00-120.00   50
  7  \w   -116.00 -74.00   0.50    1.50    --  -47.03-125.00 120.00   84
  8  \w    -43.00 -13.00   0.50    4.00    --  -86.25  38.00 120.00   60
  9  \w    -42.00 -15.00   0.50    4.00    --  -86.25  38.00  60.00   54
 10  \w     38.00 103.00   0.50    4.00    --  106.40 -77.00  90.00  130
 11  \w     34.00  66.00   0.50    4.00    --  106.40 -57.00   0.00   64
 12  \w     43.00 101.00   0.50    4.00    --  106.40 -99.00 -90.00  116
 13  \w     45.00  72.00   0.50    4.00    --  106.40 -77.00 150.00   54
 14  \w     36.00  66.00   0.50    4.00    --  106.40 -57.00 150.00   60
 15  \w     38.00  64.00   0.50    4.00    --  106.40 -57.00 -90.00   52
 16  \w     35.00  60.00   0.50    4.00    --  106.40 -57.00 120.00   50
 17  \w     52.00 104.00   0.50    4.00    --  106.40 -77.00-180.00  104
 18  \w     83.00 109.00   0.50    4.00    --  106.40 -78.00 -19.00   52
;
_diffrn_measurement_device 'four-circle diffractometer'
_diffrn_measurement_device_type 'XtaLAB Synergy, Dualflex, HyPix'
_diffrn_measurement_method '\w scans'
_diffrn_radiation_type CuK\a
_diffrn_radiation_wavelength 1.54184
_diffrn_reflns_av_R_equivalents 0.0525
_diffrn_reflns_av_unetI/netI 0.0537
_diffrn_reflns_Laue_measured_fraction_full 0.998
_diffrn_reflns_Laue_measured_fraction_max 0.962
_diffrn_reflns_limit_h_max 14
_diffrn_reflns_limit_h_min -13
_diffrn_reflns_limit_k_max 18
_diffrn_reflns_limit_k_min -14
_diffrn_reflns_limit_l_max 13
_diffrn_reflns_limit_l_min -8
_diffrn_reflns_number 7936
_diffrn_reflns_point_group_measured_fraction_full 0.732
_diffrn_reflns_point_group_measured_fraction_max 0.692
_diffrn_reflns_theta_full 67.684
_diffrn_reflns_theta_max 77.471
_diffrn_reflns_theta_min 2.944
_exptl_absorpt_coefficient_mu 4.678
_exptl_absorpt_correction_T_max 0.42270
_exptl_absorpt_correction_T_min 0.35840
_exptl_absorpt_correction_type sphere
_exptl_absorpt_process_details
;
CrysAlisPro 1.171.41.92a (Rigaku Oxford Diffraction, 2020)
Spherical absorption correction
using equivalent radius and absorption coefficient.
Empirical absorption correction using spherical harmonics,
implemented in SCALE3 ABSPACK scaling algorithm.
;
_exptl_crystal_colour brown
_exptl_crystal_colour_primary brown
_exptl_crystal_density_diffrn 1.434
_exptl_crystal_description block
_exptl_crystal_F_000 848
_exptl_crystal_size_max 0.11
_exptl_crystal_size_mid 0.06
_exptl_crystal_size_min 0.05
_exptl_crystal_size_rad 0.123
_refine_diff_density_max 0.542
_refine_diff_density_min -0.497
_refine_diff_density_rms 0.085
_refine_ls_abs_structure_details
;
 Flack x determined using 563 quotients [(I+)-(I-)]/[(I+)+(I-)]
 (Parsons, Flack and Wagner, Acta Cryst. B69 (2013) 249-259).
;
_refine_ls_abs_structure_Flack 0.027(12)
_refine_ls_extinction_method none
_refine_ls_goodness_of_fit_ref 1.092
_refine_ls_hydrogen_treatment constr
_refine_ls_matrix_type full
_refine_ls_number_parameters 268
_refine_ls_number_reflns 2792
_refine_ls_number_restraints 49
_refine_ls_restrained_S_all 1.090
_refine_ls_R_factor_all 0.0600
_refine_ls_R_factor_gt 0.0499
_refine_ls_shift/su_max 0.000
_refine_ls_shift/su_mean 0.000
_refine_ls_structure_factor_coef Fsqd
_refine_ls_weighting_details 'w=1/[\s^2^(Fo^2^)+(0.0756P)^2^+1.5163P] where P=(Fo^2^+2Fc^2^)/3'
_refine_ls_weighting_scheme calc
_refine_ls_wR_factor_gt 0.1323
_refine_ls_wR_factor_ref 0.1424
_reflns_Friedel_coverage 0.361
_reflns_Friedel_fraction_full 0.432
_reflns_Friedel_fraction_max 0.390
_reflns_number_gt 2423
_reflns_number_total 2792
_reflns_threshold_expression 'I > 2\s(I)'
_cod_data_source_file d5dt00105f2.cif
_cod_data_source_block exp_2271
_cod_depositor_comments 'Adding full bibliography for 7718146--7718153.cif.'
_cod_database_code 7718146
_shelx_shelxl_version_number 2019/3
_shelx_space_group_comment
;
The symmetry employed for this shelxl refinement is uniquely defined
by the following loop, which should always be used as a source of
symmetry information in preference to the above space-group names.
They are only intended as comments.
;
_shelx_estimated_absorpt_t_max 0.800
_shelx_estimated_absorpt_t_min 0.627
_olex2_refinement_description
;
1. Fixed Uiso
 At 1.2 times of:
  All C(H) groups, All C(H,H) groups, All C(H,H,H,H) groups
 At 1.5 times of:
  All C(H,H,H) groups
2. Restrained distances
 C24-C25A
 1.52 with sigma of 0.02
 C24-C25
 1.52 with sigma of 0.012
 C25-C27
 2.54 with sigma of 0.04
 C25A-C27A
 2.54 with sigma of 0.04
 C25-C26 \\sim C26-C27
 with sigma of 0.02
 C25A-C26A \\sim C26A-C27A
 with sigma of 0.02
3. Uiso/Uaniso restraints and constraints
C25 \\sim C26 \\sim C27: within 2A with sigma of 0.04 and sigma for terminal
atoms of 0.08 within 2A
C25A \\sim C26A \\sim C27A: within 2A with sigma of 0.04 and sigma for terminal
atoms of 0.08 within 2A
4. Rigid body (RIGU) restrains
 C25, C26, C27
 with sigma for 1-2 distances of 0.004 and sigma for 1-3 distances of 0.004
 C25A, C26A, C27A
 with sigma for 1-2 distances of 0.004 and sigma for 1-3 distances of 0.004
5. Others
 Fixed Sof: H24A(0.666667) H24B(0.666667) H24C(0.333333) H24D(0.333333)
 C25(0.666667) H25A(0.666667) H25B(0.666667) C26(0.666667) H26A(0.666667)
 H26B(0.666667) C27(0.666667) H27A(0.666667) H27B(0.666667) H27C(0.666667)
 C25A(0.333333) H25C(0.333333) H25D(0.333333) C26A(0.333333) H26C(0.333333)
 H26D(0.333333) C27A(0.333333) H27D(0.333333) H27E(0.333333) H27F(0.333333)
6.a Free rotating group:
 C25(C26,C27), C25A(C26A,C27A)
6.b Secondary CH2 refined with riding coordinates:
 C24(H24A,H24B), C24(H24C,H24D), C25(H25A,H25B), C26(H26A,H26B), C25A(H25C,
 H25D), C26A(H26C,H26D)
6.c Aromatic/amide H refined with riding coordinates:
 C17(H17), C6(H6), C7(H7), C5(H5), C18(H18), C21(H21), C11(H11), C20(H20)
6.d Idealised Me refined as rotating group:
 C10(H10A,H10B,H10C), C27(H27A,H27B,H27C), C27A(H27D,H27E,H27F)
;
_olex2_submission_special_instructions 'No special instructions were received'
_oxdiff_exptl_absorpt_empirical_details
;
Empirical correction (ABSPACK) includes:
- Absorption correction using spherical harmonics
- Frame scaling
;

loop_
_space_group_symop_operation_xyz
'x, y, z'
'-x, -y, z+1/2'
'x+1/2, -y, z'
'-x+1/2, y, z+1/2'

loop_
_atom_site_label
_atom_site_type_symbol
_atom_site_fract_x
_atom_site_fract_y
_atom_site_fract_z
_atom_site_U_iso_or_equiv
_atom_site_adp_type
_atom_site_occupancy
_atom_site_site_symmetry_order
_atom_site_calc_flag
_atom_site_refinement_flags_posn
_atom_site_refinement_flags_adp
_atom_site_refinement_flags_occupancy
_atom_site_disorder_assembly
_atom_site_disorder_group
V1 V 0.57741(7) 0.74049(5) 0.44456(12) 0.0247(2) Uani 1 1 d . . . . .
O2 O 0.4644(4) 0.7972(3) 0.3513(5) 0.0304(9) Uani 1 1 d . . . . .
O22 O 0.6611(4) 0.8228(2) 0.4658(5) 0.0331(10) Uani 1 1 d . . . . .
O15 O 0.6904(3) 0.6429(2) 0.4681(4) 0.0286(9) Uani 1 1 d . . . . .
O23 O 0.5142(4) 0.7294(3) 0.5933(4) 0.0315(10) Uani 1 1 d . . . . .
N12 N 0.6419(4) 0.7103(3) 0.2656(5) 0.0247(10) Uani 1 1 d . . . . .
O9 O 0.3202(4) 0.9302(3) 0.3282(5) 0.0368(10) Uani 1 1 d . . . . .
N13 N 0.7145(5) 0.6364(3) 0.2563(5) 0.0295(11) Uani 1 1 d . . . . .
N19 N 0.9626(4) 0.3876(3) 0.4089(5) 0.0296(11) Uani 1 1 d . . . . .
C14 C 0.7343(5) 0.6081(4) 0.3687(6) 0.0273(12) Uani 1 1 d . . . . .
C17 C 0.8626(6) 0.5135(4) 0.4954(6) 0.0317(14) Uani 1 1 d . . . . .
H17 H 0.845629 0.548880 0.565986 0.038 Uiso 1 1 calc R U . . .
C3 C 0.4772(5) 0.8509(4) 0.2532(6) 0.0275(12) Uani 1 1 d . . . . .
C6 C 0.4981(7) 0.9654(4) 0.0508(8) 0.0416(16) Uani 1 1 d . . . . .
H6 H 0.507408 1.006260 -0.015601 0.050 Uiso 1 1 calc R U . . .
C16 C 0.8135(5) 0.5326(4) 0.3827(6) 0.0281(13) Uani 1 1 d . . . . .
C7 C 0.4119(6) 0.9784(4) 0.1360(8) 0.0370(15) Uani 1 1 d . . . . .
H7 H 0.359645 1.026201 0.124979 0.044 Uiso 1 1 calc R U . . .
C5 C 0.5702(6) 0.8942(4) 0.0612(7) 0.0350(14) Uani 1 1 d . . . . .
H5 H 0.627062 0.884307 -0.000094 0.042 Uiso 1 1 calc R U . . .
C10 C 0.2368(7) 0.9986(5) 0.3128(8) 0.0497(19) Uani 1 1 d . . . . .
H10A H 0.194635 0.988578 0.235561 0.074 Uiso 1 1 calc R U . . .
H10B H 0.274879 1.056676 0.309376 0.074 Uiso 1 1 calc R U . . .
H10C H 0.183512 0.997494 0.382854 0.074 Uiso 1 1 calc R U . . .
C18 C 0.9371(6) 0.4418(4) 0.5049(7) 0.0349(15) Uani 1 1 d . . . . .
H18 H 0.971927 0.430359 0.582770 0.042 Uiso 1 1 calc R U . . .
C21 C 0.8416(6) 0.4787(4) 0.2811(7) 0.0370(15) Uani 1 1 d . . . . .
H21 H 0.811001 0.491191 0.201468 0.044 Uiso 1 1 calc R U . . .
C11 C 0.6318(5) 0.7586(4) 0.1674(6) 0.0292(13) Uani 1 1 d . . . . .
H11 H 0.673725 0.742513 0.095401 0.035 Uiso 1 1 calc R U . . .
C4 C 0.5603(5) 0.8353(4) 0.1629(7) 0.0319(14) Uani 1 1 d . . . . .
C8 C 0.4007(5) 0.9220(4) 0.2384(6) 0.0295(13) Uani 1 1 d . . . . .
C20 C 0.9140(6) 0.4075(4) 0.2981(7) 0.0345(15) Uani 1 1 d . . . . .
H20 H 0.930735 0.370441 0.229073 0.041 Uiso 1 1 calc R U . . .
C24 C 0.5368(7) 0.7768(6) 0.7038(8) 0.051(2) Uani 1 1 d D . . . .
H24A H 0.579031 0.832213 0.684574 0.061 Uiso 0.6667 1 calc R U P A 1
H24B H 0.584508 0.740075 0.759761 0.061 Uiso 0.6667 1 calc R U P A 1
H24C H 0.499924 0.835993 0.697648 0.061 Uiso 0.3333 1 calc R U P B 2
H24D H 0.620215 0.786693 0.709697 0.061 Uiso 0.3333 1 calc R U P B 2
C25 C 0.4264(11) 0.7989(9) 0.7658(15) 0.078(5) Uani 0.6667 1 d DG U P C 1
H25A H 0.383700 0.838563 0.708954 0.094 Uiso 0.6667 1 calc R U P C 1
H25B H 0.445050 0.834581 0.840251 0.094 Uiso 0.6667 1 calc R U P C 1
C26 C 0.3441(12) 0.7254(10) 0.8067(16) 0.091(5) Uani 0.6667 1 d DG U P C 1
H26A H 0.265269 0.749357 0.807801 0.109 Uiso 0.6667 1 calc R U P C 1
H26B H 0.346610 0.676102 0.745837 0.109 Uiso 0.6667 1 calc R U P C 1
C27 C 0.374(3) 0.6891(15) 0.9353(19) 0.142(11) Uani 0.6667 1 d DG U P C 1
H27A H 0.455541 0.676267 0.939568 0.213 Uiso 0.6667 1 calc R U P C 1
H27B H 0.330269 0.634229 0.950332 0.213 Uiso 0.6667 1 calc R U P C 1
H27C H 0.353630 0.733463 0.998294 0.213 Uiso 0.6667 1 calc R U P C 1
C25A C 0.497(2) 0.7332(17) 0.822(2) 0.074(8) Uani 0.3333 1 d DG U P C 2
H25C H 0.487455 0.784929 0.877686 0.089 Uiso 0.3333 1 calc R U P C 2
H25D H 0.567840 0.703483 0.851080 0.089 Uiso 0.3333 1 calc R U P C 2
C26A C 0.404(2) 0.6696(15) 0.867(3) 0.091(9) Uani 0.3333 1 d DG U P C 2
H26C H 0.361066 0.646702 0.794404 0.109 Uiso 0.3333 1 calc R U P C 2
H26D H 0.439993 0.618165 0.908868 0.109 Uiso 0.3333 1 calc R U P C 2
C27A C 0.321(2) 0.715(2) 0.956(3) 0.071(10) Uani 0.3333 1 d DG U P C 2
H27D H 0.298711 0.773198 0.922760 0.107 Uiso 0.3333 1 calc R U P C 2
H27E H 0.357816 0.722982 1.036806 0.107 Uiso 0.3333 1 calc R U P C 2
H27F H 0.252597 0.677755 0.965994 0.107 Uiso 0.3333 1 calc R U P C 2

loop_
_atom_site_aniso_label
_atom_site_aniso_U_11
_atom_site_aniso_U_22
_atom_site_aniso_U_33
_atom_site_aniso_U_23
_atom_site_aniso_U_13
_atom_site_aniso_U_12
V1 0.0277(4) 0.0230(4) 0.0234(5) -0.0005(6) 0.0005(5) -0.0003(3)
O2 0.032(2) 0.0289(18) 0.030(2) 0.0061(19) 0.002(2) 0.0020(15)
O22 0.038(2) 0.0288(17) 0.032(3) 0.001(2) 0.002(2) -0.0028(15)
O15 0.0292(19) 0.0323(18) 0.024(3) -0.0028(18) -0.0020(19) 0.0034(14)
O23 0.036(2) 0.030(2) 0.028(3) -0.0007(18) 0.003(2) -0.0027(16)
N12 0.028(2) 0.028(2) 0.018(3) 0.0049(19) 0.002(2) 0.0048(17)
O9 0.041(2) 0.041(2) 0.029(3) 0.004(2) 0.004(2) 0.0122(18)
N13 0.039(3) 0.023(2) 0.026(3) -0.002(2) 0.001(2) 0.010(2)
N19 0.036(3) 0.029(2) 0.024(3) 0.000(2) -0.003(2) 0.0014(19)
C14 0.030(3) 0.030(3) 0.022(3) -0.003(2) -0.001(3) 0.002(2)
C17 0.039(3) 0.024(3) 0.031(4) 0.000(2) 0.001(3) 0.004(2)
C3 0.032(3) 0.026(3) 0.025(3) 0.000(2) -0.001(3) 0.000(2)
C6 0.049(4) 0.032(3) 0.044(4) 0.013(3) 0.003(3) 0.008(3)
C16 0.032(3) 0.027(3) 0.025(3) 0.001(2) 0.001(3) 0.003(2)
C7 0.039(3) 0.028(3) 0.044(4) 0.005(3) -0.006(3) 0.006(2)
C5 0.039(3) 0.039(3) 0.027(4) 0.009(3) 0.005(3) 0.000(2)
C10 0.050(4) 0.049(4) 0.050(5) 0.000(4) 0.003(4) 0.023(3)
C18 0.043(4) 0.034(3) 0.028(4) -0.003(3) -0.004(3) 0.006(3)
C21 0.044(4) 0.038(3) 0.029(4) -0.004(3) 0.000(3) 0.013(3)
C11 0.028(3) 0.033(3) 0.027(4) 0.002(2) 0.002(3) 0.000(2)
C4 0.031(3) 0.028(3) 0.037(4) -0.001(3) -0.005(3) 0.002(2)
C8 0.030(3) 0.031(3) 0.027(3) 0.004(2) -0.001(3) 0.002(2)
C20 0.037(3) 0.039(3) 0.027(4) -0.010(3) -0.002(3) 0.010(2)
C24 0.064(5) 0.053(4) 0.035(4) -0.013(4) 0.002(4) -0.013(4)
C25 0.060(8) 0.093(10) 0.082(11) -0.051(9) 0.037(8) -0.014(7)
C26 0.089(11) 0.089(10) 0.096(12) -0.002(10) 0.055(11) -0.005(9)
C27 0.22(4) 0.103(15) 0.105(16) -0.035(14) -0.05(2) -0.02(2)
C25A 0.071(15) 0.100(19) 0.052(17) -0.045(15) -0.002(13) 0.035(13)
C26A 0.081(17) 0.14(2) 0.054(17) -0.034(17) -0.040(14) 0.011(14)
C27A 0.043(12) 0.11(3) 0.059(18) -0.007(19) -0.016(13) -0.023(12)

loop_
_atom_type_symbol
_atom_type_description
_atom_type_scat_dispersion_real
_atom_type_scat_dispersion_imag
_atom_type_scat_source
C C 0.0181 0.0091 'International Tables Vol C Tables 4.2.6.8 and 6.1.1.4'
H H 0.0000 0.0000 'International Tables Vol C Tables 4.2.6.8 and 6.1.1.4'
N N 0.0311 0.0180 'International Tables Vol C Tables 4.2.6.8 and 6.1.1.4'
O O 0.0492 0.0322 'International Tables Vol C Tables 4.2.6.8 and 6.1.1.4'
V V 0.0687 2.1097 'International Tables Vol C Tables 4.2.6.8 and 6.1.1.4'

loop_
_geom_angle_atom_site_label_1
_geom_angle_atom_site_label_2
_geom_angle_atom_site_label_3
_geom_angle
_geom_angle_site_symmetry_1
_geom_angle_site_symmetry_3
_geom_angle_publ_flag
O2 V1 O15 151.0(2) . . ?
O2 V1 N12 81.8(2) . . ?
O2 V1 N19 83.16(18) . 3_465 ?
O22 V1 O2 99.2(2) . . ?
O22 V1 O15 98.30(19) . . ?
O22 V1 O23 101.5(2) . . ?
O22 V1 N12 94.5(2) . . ?
O22 V1 N19 176.4(2) . 3_465 ?
O15 V1 N12 73.90(18) . . ?
O15 V1 N19 78.51(17) . 3_465 ?
O23 V1 O2 103.6(2) . . ?
O23 V1 O15 95.3(2) . . ?
O23 V1 N12 161.96(19) . . ?
O23 V1 N19 80.49(19) . 3_465 ?
N12 V1 N19 83.16(19) . 3_465 ?
C3 O2 V1 128.5(4) . . ?
C14 O15 V1 117.0(4) . . ?
C24 O23 V1 129.6(4) . . ?
N13 N12 V1 116.7(4) . . ?
C11 N12 V1 126.5(4) . . ?
C11 N12 N13 116.2(5) . . ?
C8 O9 C10 117.2(5) . . ?
C14 N13 N12 107.4(5) . . ?
C18 N19 V1 119.2(4) . 3_565 ?
C18 N19 C20 116.8(5) . . ?
C20 N19 V1 123.8(4) . 3_565 ?
O15 C14 N13 124.5(5) . . ?
O15 C14 C16 118.2(5) . . ?
N13 C14 C16 117.3(5) . . ?
C16 C17 H17 120.4 . . ?
C16 C17 C18 119.3(6) . . ?
C18 C17 H17 120.4 . . ?
O2 C3 C4 121.9(5) . . ?
O2 C3 C8 118.5(6) . . ?
C4 C3 C8 119.5(6) . . ?
C7 C6 H6 119.7 . . ?
C5 C6 H6 119.7 . . ?
C5 C6 C7 120.6(6) . . ?
C17 C16 C14 121.0(6) . . ?
C17 C16 C21 118.3(5) . . ?
C21 C16 C14 120.8(6) . . ?
C6 C7 H7 119.7 . . ?
C6 C7 C8 120.6(6) . . ?
C8 C7 H7 119.7 . . ?
C6 C5 H5 119.9 . . ?
C6 C5 C4 120.1(7) . . ?
C4 C5 H5 119.9 . . ?
O9 C10 H10A 109.5 . . ?
O9 C10 H10B 109.5 . . ?
O9 C10 H10C 109.5 . . ?
H10A C10 H10B 109.5 . . ?
H10A C10 H10C 109.5 . . ?
H10B C10 H10C 109.5 . . ?
N19 C18 C17 123.3(6) . . ?
N19 C18 H18 118.4 . . ?
C17 C18 H18 118.4 . . ?
C16 C21 H21 120.4 . . ?
C20 C21 C16 119.2(6) . . ?
C20 C21 H21 120.4 . . ?
N12 C11 H11 118.8 . . ?
N12 C11 C4 122.4(6) . . ?
C4 C11 H11 118.8 . . ?
C3 C4 C5 119.6(6) . . ?
C3 C4 C11 121.4(6) . . ?
C5 C4 C11 118.9(6) . . ?
O9 C8 C3 115.5(6) . . ?
O9 C8 C7 125.0(5) . . ?
C7 C8 C3 119.4(6) . . ?
N19 C20 C21 123.1(6) . . ?
N19 C20 H20 118.5 . . ?
C21 C20 H20 118.5 . . ?
O23 C24 H24A 109.8 . . ?
O23 C24 H24B 109.8 . . ?
O23 C24 H24C 108.3 . . ?
O23 C24 H24D 108.3 . . ?
O23 C24 C25 109.2(9) . . ?
O23 C24 C25A 116.0(12) . . ?
H24A C24 H24B 108.3 . . ?
H24C C24 H24D 107.4 . . ?
C25 C24 H24A 109.8 . . ?
C25 C24 H24B 109.8 . . ?
C25A C24 H24C 108.3 . . ?
C25A C24 H24D 108.3 . . ?
C24 C25 H25A 107.1 . . ?
C24 C25 H25B 107.1 . . ?
C24 C25 C26 120.9(11) . . ?
H25A C25 H25B 106.8 . . ?
C26 C25 H25A 107.1 . . ?
C26 C25 H25B 107.1 . . ?
C25 C26 H26A 109.2 . . ?
C25 C26 H26B 109.2 . . ?
H26A C26 H26B 107.9 . . ?
C27 C26 C25 112.1 . . ?
C27 C26 H26A 109.2 . . ?
C27 C26 H26B 109.2 . . ?
C26 C27 H27A 109.5 . . ?
C26 C27 H27B 109.5 . . ?
C26 C27 H27C 109.5 . . ?
H27A C27 H27B 109.5 . . ?
H27A C27 H27C 109.5 . . ?
H27B C27 H27C 109.5 . . ?
C24 C25A H25C 102.2 . . ?
C24 C25A H25D 102.2 . . ?
C24 C25A C26A 139(3) . . ?
H25C C25A H25D 104.8 . . ?
C26A C25A H25C 102.2 . . ?
C26A C25A H25D 102.2 . . ?
C25A C26A H26C 109.2 . . ?
C25A C26A H26D 109.2 . . ?
H26C C26A H26D 107.9 . . ?
C27A C26A C25A 112.1 . . ?
C27A C26A H26C 109.2 . . ?
C27A C26A H26D 109.2 . . ?
C26A C27A H27D 109.5 . . ?
C26A C27A H27E 109.5 . . ?
C26A C27A H27F 109.5 . . ?
H27D C27A H27E 109.5 . . ?
H27D C27A H27F 109.5 . . ?
H27E C27A H27F 109.5 . . ?

loop_
_geom_bond_atom_site_label_1
_geom_bond_atom_site_label_2
_geom_bond_distance
_geom_bond_site_symmetry_2
_geom_bond_publ_flag
V1 O2 1.867(4) . ?
V1 O22 1.593(4) . ?
V1 O15 1.989(4) . ?
V1 O23 1.776(5) . ?
V1 N12 2.122(5) . ?
V1 N19 2.377(5) 3_465 ?
O2 C3 1.339(8) . ?
O15 C14 1.299(7) . ?
O23 C24 1.413(9) . ?
N12 N13 1.401(6) . ?
N12 C11 1.289(8) . ?
O9 C10 1.426(8) . ?
O9 C8 1.357(8) . ?
N13 C14 1.305(8) . ?
N19 C18 1.350(9) . ?
N19 C20 1.357(9) . ?
C14 C16 1.473(8) . ?
C17 H17 0.9500 . ?
C17 C16 1.375(9) . ?
C17 C18 1.389(9) . ?
C3 C4 1.396(10) . ?
C3 C8 1.402(8) . ?
C6 H6 0.9500 . ?
C6 C7 1.378(11) . ?
C6 C5 1.365(9) . ?
C16 C21 1.401(9) . ?
C7 H7 0.9500 . ?
C7 C8 1.399(9) . ?
C5 H5 0.9500 . ?
C5 C4 1.415(9) . ?
C10 H10A 0.9800 . ?
C10 H10B 0.9800 . ?
C10 H10C 0.9800 . ?
C18 H18 0.9500 . ?
C21 H21 0.9500 . ?
C21 C20 1.377(9) . ?
C11 H11 0.9500 . ?
C11 C4 1.424(8) . ?
C20 H20 0.9500 . ?
C24 H24A 0.9900 . ?
C24 H24B 0.9900 . ?
C24 H24C 0.9900 . ?
C24 H24D 0.9900 . ?
C24 C25 1.491(11) . ?
C24 C25A 1.503(19) . ?
C25 H25A 0.9900 . ?
C25 H25B 0.9900 . ?
C25 C26 1.5303 . ?
C26 H26A 0.9900 . ?
C26 H26B 0.9900 . ?
C26 C27 1.5300 . ?
C27 H27A 0.9800 . ?
C27 H27B 0.9800 . ?
C27 H27C 0.9800 . ?
C25A H25C 0.9900 . ?
C25A H25D 0.9900 . ?
C25A C26A 1.5306 . ?
C26A H26C 0.9900 . ?
C26A H26D 0.9900 . ?
C26A C27A 1.5300 . ?
C27A H27D 0.9800 . ?
C27A H27E 0.9800 . ?
C27A H27F 0.9800 . ?

loop_
_geom_torsion_atom_site_label_1
_geom_torsion_atom_site_label_2
_geom_torsion_atom_site_label_3
_geom_torsion_atom_site_label_4
_geom_torsion
_geom_torsion_site_symmetry_1
_geom_torsion_site_symmetry_2
_geom_torsion_site_symmetry_3
_geom_torsion_site_symmetry_4
_geom_torsion_publ_flag
V1 O2 C3 C4 38.3(8) . . . . ?
V1 O2 C3 C8 -145.0(5) . . . . ?
V1 O15 C14 N13 4.3(7) . . . . ?
V1 O15 C14 C16 -176.8(4) . . . . ?
V1 O23 C24 C25 137.4(8) . . . . ?
V1 O23 C24 C25A -161.0(12) . . . . ?
V1 N12 N13 C14 -6.4(6) . . . . ?
V1 N12 C11 C4 -9.1(9) . . . . ?
V1 N19 C18 C17 -174.0(5) 3_565 . . . ?
V1 N19 C20 C21 175.5(5) 3_565 . . . ?
O2 V1 O23 C24 -106.1(6) . . . . ?
O2 C3 C4 C5 -179.9(6) . . . . ?
O2 C3 C4 C11 3.3(10) . . . . ?
O2 C3 C8 O9 0.9(8) . . . . ?
O2 C3 C8 C7 -179.4(6) . . . . ?
O22 V1 O2 C3 47.6(5) . . . . ?
O22 V1 O23 C24 -3.6(7) . . . . ?
O15 V1 O2 C3 -78.8(6) . . . . ?
O15 V1 O23 C24 96.0(6) . . . . ?
O15 C14 C16 C17 -16.3(9) . . . . ?
O15 C14 C16 C21 164.3(6) . . . . ?
O23 V1 O2 C3 151.9(5) . . . . ?
O23 C24 C25 C26 59.9(15) . . . . ?
O23 C24 C25A C26A -29(3) . . . . ?
N12 V1 O2 C3 -45.6(5) . . . . ?
N12 V1 O23 C24 148.1(7) . . . . ?
N12 N13 C14 O15 1.6(8) . . . . ?
N12 N13 C14 C16 -177.4(5) . . . . ?
N12 C11 C4 C3 -15.2(10) . . . . ?
N12 C11 C4 C5 168.0(6) . . . . ?
N13 N12 C11 C4 179.5(5) . . . . ?
N13 C14 C16 C17 162.7(6) . . . . ?
N13 C14 C16 C21 -16.7(9) . . . . ?
N19 V1 O2 C3 -129.7(5) 3_465 . . . ?
N19 V1 O23 C24 173.4(7) 3_465 . . . ?
C14 C16 C21 C20 -178.6(6) . . . . ?
C17 C16 C21 C20 1.9(10) . . . . ?
C6 C7 C8 O9 178.8(7) . . . . ?
C6 C7 C8 C3 -0.9(10) . . . . ?
C6 C5 C4 C3 -0.6(10) . . . . ?
C6 C5 C4 C11 176.2(7) . . . . ?
C16 C17 C18 N19 -1.6(10) . . . . ?
C16 C21 C20 N19 -1.7(11) . . . . ?
C7 C6 C5 C4 -2.9(12) . . . . ?
C5 C6 C7 C8 3.7(12) . . . . ?
C10 O9 C8 C3 -176.5(6) . . . . ?
C10 O9 C8 C7 3.8(9) . . . . ?
C18 N19 C20 C21 -0.2(10) . . . . ?
C18 C17 C16 C14 -179.8(6) . . . . ?
C18 C17 C16 C21 -0.3(10) . . . . ?
C11 N12 N13 C14 165.9(5) . . . . ?
C4 C3 C8 O9 177.7(5) . . . . ?
C4 C3 C8 C7 -2.6(9) . . . . ?
C8 C3 C4 C5 3.4(9) . . . . ?
C8 C3 C4 C11 -173.4(6) . . . . ?
C20 N19 C18 C17 1.9(10) . . . . ?
C24 C25 C26 C27 86(2) . . . . ?
C24 C25A C26A C27A -114(3) . . . . ?
